data_4026090
loop_
_publ_author_name
'Yong Zhang'
'Yong-Liang Shao'
'Hai-Sen Xu'
'Wei Wang'

_publ_section_title
;
 Organocatalytic Direct Asymmetric Vinylogous Michael Reaction of an
 \a,\b-Unsaturated \g-Butyrolactam with Enones
;
_journal_name_full 'Journal of Organic Chemistry'
_journal_page_first 1472
_journal_page_last 1474
_journal_paper_doi 10.1021/jo102223v
_journal_volume 76
_journal_year 2011
_chemical_absolute_configuration none
_chemical_formula_sum 'C20 H21 N O4 S2'
_chemical_formula_weight 403.50
_chemical_name_systematic
; 
 ? 
;
_space_group_IT_number 4
_symmetry_cell_setting monoclinic
_symmetry_space_group_name_Hall 'P 2yb'
_symmetry_space_group_name_H-M 'P 1 21 1'
_atom_sites_solution_hydrogens geom
_atom_sites_solution_primary direct
_atom_sites_solution_secondary difmap
_audit_creation_method SHELXL-97
_cell_angle_alpha 90.00
_cell_angle_beta 90.135(12)
_cell_angle_gamma 90.00
_cell_formula_units_Z 2
_cell_length_a 8.838(10)
_cell_length_b 10.681(11)
_cell_length_c 10.897(12)
_cell_measurement_reflns_used 1131
_cell_measurement_temperature 296(2)
_cell_measurement_theta_max 21.25
_cell_measurement_theta_min 2.30
_cell_volume 1028.7(19)
_computing_cell_refinement 'Bruker SAINT'
_computing_data_collection 'Bruker APEX2'
_computing_data_reduction 'Bruker SAINT'
_computing_molecular_graphics 'Bruker SHELXTL'
_computing_publication_material 'Bruker SHELXTL'
_computing_structure_refinement 'SHELXL-97 (Sheldrick, 2008)'
_computing_structure_solution 'SHELXS-97 (Sheldrick, 2008)'
_diffrn_ambient_temperature 296(2)
_diffrn_measured_fraction_theta_full 0.959
_diffrn_measured_fraction_theta_max 0.959
_diffrn_measurement_device_type 'Bruker APEX-II CCD'
_diffrn_measurement_method '\f and \w scans'
_diffrn_radiation_monochromator graphite
_diffrn_radiation_source 'fine-focus sealed tube'
_diffrn_radiation_type MoK\a
_diffrn_radiation_wavelength 0.71073
_diffrn_reflns_av_R_equivalents 0.0199
_diffrn_reflns_av_sigmaI/netI 0.0516
_diffrn_reflns_limit_h_max 10
_diffrn_reflns_limit_h_min -5
_diffrn_reflns_limit_k_max 12
_diffrn_reflns_limit_k_min -11
_diffrn_reflns_limit_l_max 8
_diffrn_reflns_limit_l_min -13
_diffrn_reflns_number 3539
_diffrn_reflns_theta_full 25.20
_diffrn_reflns_theta_max 25.20
_diffrn_reflns_theta_min 2.30
_exptl_absorpt_coefficient_mu 0.283
_exptl_absorpt_correction_T_max 0.9224
_exptl_absorpt_correction_T_min 0.9074
_exptl_absorpt_correction_type multi-scan
_exptl_absorpt_process_details SADABS
_exptl_crystal_colour colorless
_exptl_crystal_density_diffrn 1.303
_exptl_crystal_description block
_exptl_crystal_F_000 424
_exptl_crystal_size_max 0.35
_exptl_crystal_size_mid 0.33
_exptl_crystal_size_min 0.29
_refine_diff_density_max 0.168
_refine_diff_density_min -0.250
_refine_diff_density_rms 0.045
_refine_ls_abs_structure_details 'Flack H D (1983), Acta Cryst. A39, 876-881'
_refine_ls_abs_structure_Flack -0.09(11)
_refine_ls_extinction_method none
_refine_ls_goodness_of_fit_ref 1.018
_refine_ls_hydrogen_treatment constr
_refine_ls_matrix_type full
_refine_ls_number_parameters 247
_refine_ls_number_reflns 3013
_refine_ls_number_restraints 1
_refine_ls_restrained_S_all 1.018
_refine_ls_R_factor_all 0.0646
_refine_ls_R_factor_gt 0.0477
_refine_ls_shift/su_max 0.000
_refine_ls_shift/su_mean 0.000
_refine_ls_structure_factor_coef Fsqd
_refine_ls_weighting_details 'calc w=1/[\s^2^(Fo^2^)+(0.0422P)^2^+0.2862P] where P=(Fo^2^+2Fc^2^)/3'
_refine_ls_weighting_scheme calc
_refine_ls_wR_factor_gt 0.1003
_refine_ls_wR_factor_ref 0.1093
_reflns_number_gt 2320
_reflns_number_total 3013
_reflns_threshold_expression >2sigma(I)
_cod_data_source_file jo102223v_si_001.cif
_cod_data_source_block p21
_cod_database_code 4026090

loop_
_symmetry_equiv_pos_as_xyz
'x, y, z'
'-x, y+1/2, -z'

loop_
_atom_site_label
_atom_site_type_symbol
_atom_site_fract_x
_atom_site_fract_y
_atom_site_fract_z
_atom_site_U_iso_or_equiv
_atom_site_adp_type
_atom_site_occupancy
_atom_site_symmetry_multiplicity
_atom_site_calc_flag
_atom_site_refinement_flags
C1 C -0.1739(4) 0.4026(4) 0.0015(4) 0.0490(11) Uani 1 1 d .
C2 C -0.2376(4) 0.4680(5) 0.1079(4) 0.0586(13) Uani 1 1 d .
H2 H -0.3355 0.4573 0.1371 0.070 Uiso 1 1 calc R
C3 C -0.1367(4) 0.5439(4) 0.1563(3) 0.0485(10) Uani 1 1 d .
H3 H -0.1545 0.5938 0.2247 0.058 Uiso 1 1 calc R
C4 C 0.0095(4) 0.5406(4) 0.0885(3) 0.0398(9) Uani 1 1 d .
H4 H 0.0289 0.6227 0.0517 0.048 Uiso 1 1 calc R
C5 C 0.1470(4) 0.5015(4) 0.1695(3) 0.0407(9) Uani 1 1 d .
H5 H 0.2340 0.4947 0.1142 0.049 Uiso 1 1 calc R
C6 C 0.1299(4) 0.3754(4) 0.2302(3) 0.0491(10) Uani 1 1 d .
C7 C 0.1780(3) 0.2450(2) 0.1632(2) 0.0916(8) Uani 0.50 1 d P
H7 H 0.2168 0.2290 0.0824 0.110 Uiso 0.50 1 d PR
C8 C 0.1410(7) 0.1544(6) 0.2688(6) 0.0942(18) Uani 1 1 d .
H8 H 0.1595 0.0659 0.2619 0.113 Uiso 1 1 d R
C9 C 0.0838(6) 0.2054(7) 0.3664(6) 0.099(2) Uani 1 1 d .
H9 H 0.0553 0.1554 0.4363 0.118 Uiso 1 1 d R
C10 C 0.1832(4) 0.6061(4) 0.2586(3) 0.0460(10) Uani 1 1 d .
H10A H 0.1623 0.6856 0.2190 0.055 Uiso 1 1 calc R
H10B H 0.1166 0.5991 0.3289 0.055 Uiso 1 1 calc R
C11 C 0.3453(4) 0.6060(4) 0.3031(3) 0.0401(9) Uani 1 1 d .
C12 C 0.3823(4) 0.6917(4) 0.4035(3) 0.0450(9) Uani 1 1 d .
C13 C 0.2898(5) 0.7856(4) 0.4568(3) 0.0582(12) Uani 1 1 d .
H13 H 0.1923 0.8059 0.4313 0.070 Uiso 1 1 calc R
C14 C 0.3700(6) 0.8446(5) 0.5561(4) 0.0787(15) Uani 1 1 d .
H14 H 0.3288 0.9072 0.6050 0.094 Uiso 1 1 calc R
C15 C 0.5131(6) 0.7987(5) 0.5711(4) 0.0700(14) Uani 1 1 d .
H15 H 0.5802 0.8285 0.6301 0.084 Uiso 1 1 calc R
C16 C 0.0708(4) 0.4227(4) -0.1073(3) 0.0418(9) Uani 1 1 d .
C17 C 0.3227(4) 0.4830(5) -0.1813(4) 0.0555(12) Uani 1 1 d .
C18 C 0.4227(6) 0.5906(6) -0.1387(5) 0.098(2) Uani 1 1 d .
H18A H 0.3762 0.6687 -0.1605 0.148 Uiso 1 1 calc R
H18B H 0.5198 0.5844 -0.1775 0.148 Uiso 1 1 calc R
H18C H 0.4351 0.5865 -0.0513 0.148 Uiso 1 1 calc R
C19 C 0.3938(5) 0.3581(6) -0.1510(5) 0.0874(16) Uani 1 1 d .
H19A H 0.4117 0.3529 -0.0643 0.131 Uiso 1 1 calc R
H19B H 0.4881 0.3501 -0.1939 0.131 Uiso 1 1 calc R
H19C H 0.3269 0.2919 -0.1757 0.131 Uiso 1 1 calc R
C20 C 0.2807(6) 0.4965(7) -0.3137(4) 0.0888(17) Uani 1 1 d .
H20A H 0.2121 0.4307 -0.3364 0.133 Uiso 1 1 calc R
H20B H 0.3702 0.4914 -0.3631 0.133 Uiso 1 1 calc R
H20C H 0.2328 0.5762 -0.3264 0.133 Uiso 1 1 calc R
C7A C 0.0618(3) 0.3539(3) 0.3646(2) 0.0903(8) Uani 0.50 1 d P
H7A H 0.0213 0.4106 0.4236 0.108 Uiso 0.50 1 d PR
N1 N -0.0251(3) 0.4490(3) -0.0091(3) 0.0404(8) Uani 1 1 d .
O1 O -0.2337(3) 0.3288(4) -0.0653(3) 0.0760(10) Uani 1 1 d .
O2 O 0.4406(3) 0.5404(3) 0.2563(2) 0.0554(8) Uani 1 1 d .
O3 O 0.0474(3) 0.3433(3) -0.1813(2) 0.0568(8) Uani 1 1 d .
O4 O 0.1879(3) 0.5012(3) -0.1019(2) 0.0476(7) Uani 1 1 d .
S1 S 0.0618(3) 0.3539(3) 0.3646(2) 0.0903(8) Uani 0.50 1 d P
S2 S 0.55652(13) 0.68271(13) 0.47227(11) 0.0684(4) Uani 1 1 d .
S1A S 0.1780(3) 0.2450(2) 0.1632(2) 0.0916(8) Uani 0.50 1 d P

loop_
_atom_site_aniso_label
_atom_site_aniso_U_11
_atom_site_aniso_U_22
_atom_site_aniso_U_33
_atom_site_aniso_U_23
_atom_site_aniso_U_13
_atom_site_aniso_U_12
C1 0.0293(19) 0.060(3) 0.057(2) 0.001(2) -0.0070(19) -0.002(2)
C2 0.034(2) 0.079(4) 0.062(3) 0.001(3) 0.008(2) 0.010(2)
C3 0.044(2) 0.055(3) 0.046(2) -0.006(2) 0.0006(19) 0.013(2)
C4 0.0388(19) 0.039(2) 0.0410(19) -0.0013(18) -0.0053(17) 0.0028(18)
C5 0.0385(19) 0.045(3) 0.0383(19) -0.0022(18) -0.0028(16) 0.0056(18)
C6 0.0344(19) 0.054(3) 0.058(2) 0.005(2) -0.0164(18) 0.0005(19)
C7 0.132(2) 0.0576(15) 0.0848(15) 0.0013(12) -0.0327(14) 0.0183(15)
C8 0.094(4) 0.055(4) 0.133(5) 0.009(4) -0.047(4) -0.002(3)
C9 0.074(4) 0.110(6) 0.112(5) 0.059(4) -0.004(3) -0.004(4)
C10 0.046(2) 0.048(3) 0.044(2) -0.0039(19) -0.0078(18) 0.005(2)
C11 0.041(2) 0.042(2) 0.0374(19) 0.0041(18) -0.0031(17) -0.0044(19)
C12 0.047(2) 0.048(3) 0.0393(18) 0.0000(19) -0.0050(16) -0.010(2)
C13 0.060(3) 0.065(3) 0.049(2) -0.017(2) -0.005(2) -0.019(2)
C14 0.084(4) 0.073(4) 0.079(3) -0.024(3) 0.007(3) -0.011(3)
C15 0.083(3) 0.068(4) 0.059(3) -0.003(2) -0.012(3) -0.025(3)
C16 0.037(2) 0.046(3) 0.042(2) 0.0027(19) -0.0037(17) 0.0054(19)
C17 0.041(2) 0.066(3) 0.059(2) -0.004(2) 0.0128(19) -0.009(2)
C18 0.073(3) 0.107(5) 0.115(4) -0.032(4) 0.034(3) -0.048(3)
C19 0.049(3) 0.093(4) 0.121(4) 0.000(4) 0.001(3) 0.014(3)
C20 0.091(4) 0.111(5) 0.065(3) 0.004(3) 0.026(3) -0.011(4)
C7A 0.0875(15) 0.096(2) 0.0876(14) 0.0396(14) 0.0175(12) 0.0147(14)
N1 0.0328(16) 0.046(2) 0.0422(16) -0.0047(15) -0.0038(13) 0.0014(15)
O1 0.0390(15) 0.096(3) 0.093(2) -0.031(2) -0.0030(16) -0.0159(17)
O2 0.0384(14) 0.069(2) 0.0585(16) -0.0121(15) -0.0046(13) 0.0089(15)
O3 0.0532(16) 0.060(2) 0.0569(16) -0.0200(16) 0.0016(14) -0.0138(15)
O4 0.0395(13) 0.0537(19) 0.0497(14) -0.0102(13) 0.0061(12) -0.0116(13)
S1 0.0875(15) 0.096(2) 0.0876(14) 0.0396(14) 0.0175(12) 0.0147(14)
S2 0.0628(7) 0.0747(9) 0.0677(7) -0.0034(7) -0.0183(6) -0.0135(7)
S1A 0.132(2) 0.0576(15) 0.0848(15) 0.0013(12) -0.0327(14) 0.0183(15)

loop_
_atom_type_symbol
_atom_type_description
_atom_type_scat_dispersion_real
_atom_type_scat_dispersion_imag
_atom_type_scat_source
C C 0.0033 0.0016 'International Tables Vol C Tables 4.2.6.8 and 6.1.1.4'
H H 0.0000 0.0000 'International Tables Vol C Tables 4.2.6.8 and 6.1.1.4'
N N 0.0061 0.0033 'International Tables Vol C Tables 4.2.6.8 and 6.1.1.4'
O O 0.0106 0.0060 'International Tables Vol C Tables 4.2.6.8 and 6.1.1.4'
S S 0.1246 0.1234 'International Tables Vol C Tables 4.2.6.8 and 6.1.1.4'

loop_
_geom_angle_atom_site_label_1
_geom_angle_atom_site_label_2
_geom_angle_atom_site_label_3
_geom_angle
O1 C1 N1 126.4(4)
O1 C1 C2 128.7(4)
N1 C1 C2 104.9(4)
C3 C2 C1 110.4(4)
C3 C2 H2 124.8
C1 C2 H2 124.8
C2 C3 C4 112.0(3)
C2 C3 H3 124.0
C4 C3 H3 124.0
N1 C4 C3 101.2(3)
N1 C4 C5 113.0(3)
C3 C4 C5 113.7(3)
N1 C4 H4 109.5
C3 C4 H4 109.5
C5 C4 H4 109.5
C6 C5 C10 113.5(3)
C6 C5 C4 114.1(3)
C10 C5 C4 109.2(3)
C6 C5 H5 106.5
C10 C5 H5 106.5
C4 C5 H5 106.5
C5 C6 C7A 124.6(3)
C5 C6 C7 122.7(3)
C7A C6 C7 112.7(3)
C8 C7 C6 98.4(3)
C8 C7 H7 130.5
C6 C7 H7 131.1
C9 C8 C7 115.6(5)
C9 C8 H8 122.9
C7 C8 H8 121.5
C8 C9 C7A 117.0(5)
C8 C9 H9 121.2
C7A C9 H9 121.8
C11 C10 C5 113.8(3)
C11 C10 H10A 108.8
C5 C10 H10A 108.8
C11 C10 H10B 108.8
C5 C10 H10B 108.8
H10A C10 H10B 107.7
O2 C11 C12 121.6(3)
O2 C11 C10 121.7(3)
C12 C11 C10 116.7(3)
C13 C12 C11 128.3(3)
C13 C12 S2 112.2(3)
C11 C12 S2 119.4(3)
C12 C13 C14 109.5(4)
C12 C13 H13 125.2
C14 C13 H13 125.2
C15 C14 C13 112.8(5)
C15 C14 H14 123.6
C13 C14 H14 123.6
C14 C15 S2 113.5(4)
C14 C15 H15 123.2
S2 C15 H15 123.2
O3 C16 O4 127.8(3)
O3 C16 N1 124.0(4)
O4 C16 N1 108.2(3)
O4 C17 C20 110.5(3)
O4 C17 C19 108.8(3)
C20 C17 C19 113.4(4)
O4 C17 C18 101.0(4)
C20 C17 C18 111.3(4)
C19 C17 C18 111.0(4)
C17 C18 H18A 109.5
C17 C18 H18B 109.5
H18A C18 H18B 109.5
C17 C18 H18C 109.5
H18A C18 H18C 109.5
H18B C18 H18C 109.5
C17 C19 H19A 109.5
C17 C19 H19B 109.5
H19A C19 H19B 109.5
C17 C19 H19C 109.5
H19A C19 H19C 109.5
H19B C19 H19C 109.5
C17 C20 H20A 109.5
C17 C20 H20B 109.5
H20A C20 H20B 109.5
C17 C20 H20C 109.5
H20A C20 H20C 109.5
H20B C20 H20C 109.5
C6 C7A C9 96.2(3)
C6 C7A H7A 131.9
C9 C7A H7A 131.9
C16 N1 C1 124.0(3)
C16 N1 C4 124.1(3)
C1 N1 C4 111.4(3)
C16 O4 C17 121.0(3)
C15 S2 C12 91.9(2)

loop_
_geom_bond_atom_site_label_1
_geom_bond_atom_site_label_2
_geom_bond_distance
C1 O1 1.195(5)
C1 N1 1.410(5)
C1 C2 1.468(6)
C2 C3 1.314(6)
C2 H2 0.9300
C3 C4 1.490(5)
C3 H3 0.9300
C4 N1 1.477(5)
C4 C5 1.557(5)
C4 H4 0.9800
C5 C6 1.508(6)
C5 C10 1.514(5)
C5 H5 0.9800
C6 C7A 1.601(5)
C6 C7 1.629(5)
C7 C8 1.539(7)
C7 H7 0.9606
C8 C9 1.298(8)
C8 H8 0.9628
C9 C7A 1.598(8)
C9 H9 0.9646
C10 C11 1.512(5)
C10 H10A 0.9700
C10 H10B 0.9700
C11 O2 1.210(4)
C11 C12 1.462(5)
C12 C13 1.419(6)
C12 S2 1.714(4)
C13 C14 1.438(6)
C13 H13 0.9300
C14 C15 1.366(7)
C14 H14 0.9300
C15 S2 1.686(5)
C15 H15 0.9300
C16 O3 1.188(5)
C16 O4 1.333(5)
C16 N1 1.395(5)
C17 O4 1.486(4)
C17 C20 1.496(6)
C17 C19 1.511(7)
C17 C18 1.521(7)
C18 H18A 0.9600
C18 H18B 0.9600
C18 H18C 0.9600
C19 H19A 0.9600
C19 H19B 0.9600
C19 H19C 0.9600
C20 H20A 0.9600
C20 H20B 0.9600
C20 H20C 0.9600
C7A H7A 0.9534

loop_
_geom_torsion_atom_site_label_1
_geom_torsion_atom_site_label_2
_geom_torsion_atom_site_label_3
_geom_torsion_atom_site_label_4
_geom_torsion
O1 C1 C2 C3 -178.7(5)
N1 C1 C2 C3 -0.7(5)
C1 C2 C3 C4 0.2(5)
C2 C3 C4 N1 0.4(4)
C2 C3 C4 C5 -121.1(4)
N1 C4 C5 C6 -57.2(4)
C3 C4 C5 C6 57.5(4)
N1 C4 C5 C10 174.6(3)
C3 C4 C5 C10 -70.7(4)
C10 C5 C6 C7A 33.7(5)
C4 C5 C6 C7A -92.2(4)
C10 C5 C6 C7 -147.1(3)
C4 C5 C6 C7 87.0(4)
C5 C6 C7 C8 177.9(4)
C7A C6 C7 C8 -2.8(3)
C6 C7 C8 C9 2.1(6)
C7 C8 C9 C7A -0.8(7)
C6 C5 C10 C11 75.8(4)
C4 C5 C10 C11 -155.7(3)
C5 C10 C11 O2 10.9(5)
C5 C10 C11 C12 -170.7(3)
O2 C11 C12 C13 170.9(4)
C10 C11 C12 C13 -7.5(5)
O2 C11 C12 S2 -10.0(5)
C10 C11 C12 S2 171.6(3)
C11 C12 C13 C14 177.9(4)
S2 C12 C13 C14 -1.3(5)
C12 C13 C14 C15 1.8(6)
C13 C14 C15 S2 -1.6(6)
C5 C6 C7A C9 -178.4(3)
C7 C6 C7A C9 2.4(3)
C8 C9 C7A C6 -1.0(6)
O3 C16 N1 C1 -12.9(6)
O4 C16 N1 C1 166.8(3)
O3 C16 N1 C4 174.9(4)
O4 C16 N1 C4 -5.4(5)
O1 C1 N1 C16 5.9(6)
C2 C1 N1 C16 -172.2(3)
O1 C1 N1 C4 179.0(4)
C2 C1 N1 C4 0.9(4)
C3 C4 N1 C16 172.3(3)
C5 C4 N1 C16 -65.7(4)
C3 C4 N1 C1 -0.8(4)
C5 C4 N1 C1 121.2(3)
O3 C16 O4 C17 -10.7(6)
N1 C16 O4 C17 169.5(3)
C20 C17 O4 C16 63.9(5)
C19 C17 O4 C16 -61.3(5)
C18 C17 O4 C16 -178.2(4)
C14 C15 S2 C12 0.7(4)
C13 C12 S2 C15 0.3(3)
C11 C12 S2 C15 -178.9(3)
